data_7229843
loop_
_publ_author_name
'Chen, Jing-Huo'
'Deng, Cheng-Hua'
'Fang, Sheng'
'Ma, Jian-Gong'
'Cheng, Peng'

_publ_section_title
;
 Binuclear molybdenum alkoxide as the versatile catalyst for the
 conversion of carbon dioxide
;
_journal_issue 5
_journal_name_full 'Green Chemistry'
_journal_page_first 989
_journal_paper_doi 10.1039/C7GC03372A
_journal_volume 20
_journal_year 2018
_chemical_formula_moiety 'C11 H6 O2'
_chemical_formula_sum 'C11 H6 O2'
_chemical_formula_weight 170.16
_space_group_crystal_system triclinic
_space_group_IT_number 2
_space_group_name_Hall '-P 1'
_space_group_name_H-M_alt 'P -1'
_symmetry_space_group_name_Hall '-P 1'
_symmetry_space_group_name_H-M 'P -1'
_atom_sites_solution_hydrogens geom
_atom_sites_solution_primary iterative
_audit_creation_date 2017-03-22
_audit_creation_method
;
Olex2 1.2
(compiled 2017.03.02 svn.r3394 for OlexSys, GUI svn.r5324)
;
_audit_update_record
;
2017-04-14 deposited with the CCDC.
2017-12-29 downloaded from the CCDC.
;
_cell_angle_alpha 86.384(7)
_cell_angle_beta 89.405(7)
_cell_angle_gamma 81.479(7)
_cell_formula_units_Z 4
_cell_length_a 3.7722(3)
_cell_length_b 8.8640(7)
_cell_length_c 25.643(2)
_cell_measurement_reflns_used 1380
_cell_measurement_temperature 120(10)
_cell_measurement_theta_max 27.4390
_cell_measurement_theta_min 4.0540
_cell_volume 846.27(12)
_computing_cell_refinement
;
CrysAlisPro, Agilent Technologies,
Version 1.171.36.32 (release 02-08-2013 CrysAlis171 .NET)
(compiled Aug  2 2013,16:46:58)
;
_computing_data_collection
;
CrysAlisPro, Agilent Technologies,
Version 1.171.36.32 (release 02-08-2013 CrysAlis171 .NET)
(compiled Aug  2 2013,16:46:58)
;
_computing_data_reduction
;
CrysAlisPro, Agilent Technologies,
Version 1.171.36.32 (release 02-08-2013 CrysAlis171 .NET)
(compiled Aug  2 2013,16:46:58)
;
_computing_molecular_graphics 'Olex2 (Dolomanov et al., 2009)'
_computing_publication_material 'Olex2 (Dolomanov et al., 2009)'
_computing_structure_refinement 'XL (Sheldrick, 2008)'
_computing_structure_solution
;
Superflip (Palatinus & Chapuis, 2007;Palatinus & van der Lee, 2008;
Palatinus et al., 2012)
;
_diffrn_ambient_temperature 120(10)
_diffrn_detector_area_resol_mean 16.2116
_diffrn_measured_fraction_theta_full 0.991
_diffrn_measured_fraction_theta_max 0.991
_diffrn_measurement_details
;
#__ type_ start__ end____ width___ exp.time_
  1 omega   -1.00   78.00   1.0000   50.0000
omega____ theta____ kappa____ phi______ frames
    -       18.9396   57.0000  -90.0000 79

#__ type_ start__ end____ width___ exp.time_
  2 omega  -32.00    8.00   1.0000   50.0000
omega____ theta____ kappa____ phi______ frames
    -      -19.2521  -77.0000  -90.0000 40

#__ type_ start__ end____ width___ exp.time_
  3 omega  -85.00   25.00   1.0000   50.0000
omega____ theta____ kappa____ phi______ frames
    -      -19.2521  -19.0000   60.0000 110

#__ type_ start__ end____ width___ exp.time_
  4 omega   19.00   60.00   1.0000   50.0000
omega____ theta____ kappa____ phi______ frames
    -       18.9396  -99.0000  150.0000 41

#__ type_ start__ end____ width___ exp.time_
  5 omega  -87.00    0.00   1.0000   50.0000
omega____ theta____ kappa____ phi______ frames
    -      -19.2521  -57.0000    0.0000 87
;
_diffrn_measurement_device_type 'SuperNova, Single source at offset, Eos'
_diffrn_measurement_method '\w scans'
_diffrn_orient_matrix_UB_11 -0.0412227000
_diffrn_orient_matrix_UB_12 -0.0415218000
_diffrn_orient_matrix_UB_13 -0.0213364000
_diffrn_orient_matrix_UB_21 -0.1685065000
_diffrn_orient_matrix_UB_22 0.0472851000
_diffrn_orient_matrix_UB_23 -0.0028132000
_diffrn_orient_matrix_UB_31 0.0778216000
_diffrn_orient_matrix_UB_32 0.0511126000
_diffrn_orient_matrix_UB_33 -0.0174653000
_diffrn_radiation_monochromator mirror
_diffrn_radiation_type MoK\a
_diffrn_radiation_wavelength 0.71073
_diffrn_reflns_av_R_equivalents 0.0341
_diffrn_reflns_av_unetI/netI 0.0711
_diffrn_reflns_Laue_measured_fraction_full 0.991
_diffrn_reflns_Laue_measured_fraction_max 0.991
_diffrn_reflns_limit_h_max 4
_diffrn_reflns_limit_h_min -4
_diffrn_reflns_limit_k_max 10
_diffrn_reflns_limit_k_min -10
_diffrn_reflns_limit_l_max 30
_diffrn_reflns_limit_l_min -29
_diffrn_reflns_number 5086
_diffrn_reflns_point_group_measured_fraction_full 0.991
_diffrn_reflns_point_group_measured_fraction_max 0.991
_diffrn_reflns_theta_full 25.008
_diffrn_reflns_theta_max 25.008
_diffrn_reflns_theta_min 3.184
_diffrn_source 'SuperNova (Mo) X-ray Source'
_exptl_absorpt_coefficient_mu 0.092
_exptl_absorpt_correction_T_max 1.00000
_exptl_absorpt_correction_T_min 0.94763
_exptl_absorpt_correction_type multi-scan
_exptl_absorpt_process_details
;
CrysAlisPro, Agilent Technologies,
Version 1.171.36.32 (release 02-08-2013 CrysAlis171 .NET)
(compiled Aug  2 2013,16:46:58)
Empirical absorption correction using spherical harmonics,
 implemented in SCALE3 ABSPACK scaling algorithm.
;
_exptl_crystal_colour 'clear light colourless'
_exptl_crystal_colour_lustre clear
_exptl_crystal_colour_modifier light
_exptl_crystal_colour_primary colourless
_exptl_crystal_density_diffrn 1.336
_exptl_crystal_description block
_exptl_crystal_F_000 352
_exptl_crystal_size_max 0.2
_exptl_crystal_size_mid 0.18
_exptl_crystal_size_min 0.16
_refine_diff_density_max 0.310
_refine_diff_density_min -0.292
_refine_diff_density_rms 0.067
_refine_ls_extinction_coef 0.024(4)
_refine_ls_extinction_expression Fc^*^=kFc[1+0.001xFc^2^\l^3^/sin(2\q)]^-1/4^
_refine_ls_extinction_method 'SHELXL-2014/7 (Sheldrick 2014'
_refine_ls_goodness_of_fit_ref 1.110
_refine_ls_hydrogen_treatment constr
_refine_ls_matrix_type full
_refine_ls_number_parameters 238
_refine_ls_number_reflns 2978
_refine_ls_number_restraints 0
_refine_ls_restrained_S_all 1.110
_refine_ls_R_factor_all 0.1060
_refine_ls_R_factor_gt 0.0806
_refine_ls_shift/su_max 0.000
_refine_ls_shift/su_mean 0.000
_refine_ls_structure_factor_coef Fsqd
_refine_ls_weighting_details 'w=1/[\s^2^(Fo^2^)+(0.0413P)^2^+2.0553P] where P=(Fo^2^+2Fc^2^)/3'
_refine_ls_weighting_scheme calc
_refine_ls_wR_factor_gt 0.1831
_refine_ls_wR_factor_ref 0.1991
_reflns_Friedel_coverage 0.000
_reflns_number_gt 2171
_reflns_number_total 2978
_reflns_threshold_expression 'I > 2\s(I)'
_cod_data_source_file c7gc03372a2.cif
_cod_data_source_block p160418j-p
_cod_depositor_comments 'Adding full bibliography for 7229843--7229844.cif.'
_cod_original_cell_volume 846.26(12)
_cod_database_code 7229843
_shelx_shelxl_version_number 2014/7
_chemical_oxdiff_formula 'C H O'
_chemical_oxdiff_usercomment 1,3-EBYQS
_shelx_space_group_comment
;
The symmetry employed for this shelxl refinement is uniquely defined
by the following loop, which should always be used as a source of
symmetry information in preference to the above space-group names.
They are only intended as comments.
;
_reflns_odcompleteness_completeness 99.74
_reflns_odcompleteness_iscentric 1
_reflns_odcompleteness_theta 26.32
_olex2_refinement_description
;
1. Fixed Uiso
 At 1.2 times of:
  All C(H) groups
 At 1.5 times of:
  All O(H) groups
2.a Aromatic/amide H refined with riding coordinates:
 C9(H9), C10(H10), C11(H11), C12(H12), C13(H13), C15(H15), C19(H19), C21(H21)
2.b Idealised tetrahedral OH refined as rotating group:
 O2(H2), O3(H3)
2.c :
 C20(H20), C22(H22)
;
_olex2_submission_special_instructions 'No special instructions were received'

loop_
_space_group_symop_operation_xyz
'x, y, z'
'-x, -y, -z'

loop_
_atom_site_label
_atom_site_type_symbol
_atom_site_fract_x
_atom_site_fract_y
_atom_site_fract_z
_atom_site_U_iso_or_equiv
_atom_site_adp_type
_atom_site_occupancy
_atom_site_site_symmetry_order
_atom_site_calc_flag
_atom_site_refinement_flags_posn
O1 O 0.4484(8) 0.0588(3) 0.55978(11) 0.0327(8) Uani 1 1 d .
O2 O 0.6865(10) 0.6737(4) 1.00896(11) 0.0420(9) Uani 1 1 d .
H2 H 0.6159 0.5978 1.0248 0.063 Uiso 1 1 calc GR
O3 O 0.7013(9) 0.1730(4) 0.49162(11) 0.0369(8) Uani 1 1 d .
H3 H 0.6378 0.1014 0.4757 0.055 Uiso 1 1 calc GR
O4 O 0.5186(9) 0.5648(3) 0.93864(11) 0.0371(8) Uani 1 1 d .
C1 C 0.5936(11) 0.1638(5) 0.54019(16) 0.0281(9) Uani 1 1 d .
C2 C 0.6359(11) 0.6688(5) 0.95871(16) 0.0295(10) Uani 1 1 d .
C3 C 0.7639(11) 0.5140(5) 0.62755(15) 0.0255(9) Uani 1 1 d .
C4 C 0.7010(11) 0.6347(5) 0.70935(15) 0.0260(9) Uani 1 1 d .
C5 C 0.5960(11) 0.6345(5) 0.76380(17) 0.0285(10) Uani 1 1 d .
C6 C 0.7129(11) 0.3894(5) 0.59677(15) 0.0275(9) Uani 1 1 d .
C7 C 0.6634(11) 0.2875(5) 0.57004(15) 0.0282(10) Uani 1 1 d .
C8 C 1.0894(10) 1.1381(5) 0.78644(16) 0.0269(9) Uani 1 1 d .
C9 C 0.9532(11) 1.1657(5) 0.89301(16) 0.0302(10) Uani 1 1 d .
H9 H 0.9096 1.1744 0.9293 0.036 Uiso 1 1 calc R
C10 C 0.6712(11) 0.5090(5) 0.68029(15) 0.0266(9) Uani 1 1 d .
H10 H 0.5886 0.4211 0.6963 0.032 Uiso 1 1 calc R
C11 C 0.8871(11) 0.6424(5) 0.60361(16) 0.0275(9) Uani 1 1 d .
H11 H 0.9478 0.6453 0.5675 0.033 Uiso 1 1 calc R
C12 C 0.8252(11) 0.7625(5) 0.68527(16) 0.0289(10) Uani 1 1 d .
H12 H 0.8449 0.8482 0.7049 0.035 Uiso 1 1 calc R
C13 C 0.9198(11) 0.7655(5) 0.63297(16) 0.0295(10) Uani 1 1 d .
H13 H 1.0076 0.8525 0.6171 0.035 Uiso 1 1 calc R
C14 C 0.9218(11) 1.0285(5) 0.86988(16) 0.0280(9) Uani 1 1 d .
C15 C 0.9885(11) 1.0153(5) 0.81667(16) 0.0285(10) Uani 1 1 d .
H15 H 0.9653 0.9228 0.8011 0.034 Uiso 1 1 calc R
C16 C 0.8186(11) 0.9021(5) 0.90147(16) 0.0291(10) Uani 1 1 d .
C17 C 1.1740(11) 1.1241(5) 0.73147(17) 0.0294(10) Uani 1 1 d .
C18 C 0.7361(12) 0.7985(5) 0.92830(16) 0.0312(10) Uani 1 1 d .
C19 C 1.1176(12) 1.2746(5) 0.81012(16) 0.0309(10) Uani 1 1 d .
H19 H 1.1856 1.3590 0.7897 0.037 Uiso 1 1 calc R
C20 C 1.2418(12) 1.1161(5) 0.68657(18) 0.0354(11) Uani 1 1 d .
H20 H 1.2964 1.1096 0.6505 0.042 Uiso 1 1 calc R
C21 C 1.0474(12) 1.2871(5) 0.86263(16) 0.0333(10) Uani 1 1 d .
H21 H 1.0643 1.3805 0.8780 0.040 Uiso 1 1 calc R
C22 C 0.5096(12) 0.6348(5) 0.80809(18) 0.0358(11) Uani 1 1 d .
H22 H 0.4400 0.6351 0.8438 0.043 Uiso 1 1 calc R

loop_
_atom_site_aniso_label
_atom_site_aniso_U_11
_atom_site_aniso_U_22
_atom_site_aniso_U_33
_atom_site_aniso_U_23
_atom_site_aniso_U_13
_atom_site_aniso_U_12
O1 0.0452(19) 0.0270(17) 0.0297(16) -0.0101(13) 0.0062(13) -0.0148(14)
O2 0.069(2) 0.0371(19) 0.0261(17) -0.0039(14) 0.0001(15) -0.0288(17)
O3 0.055(2) 0.0344(19) 0.0276(16) -0.0116(13) 0.0086(14) -0.0239(16)
O4 0.057(2) 0.0297(17) 0.0291(16) -0.0069(13) 0.0016(14) -0.0190(15)
C1 0.030(2) 0.028(2) 0.027(2) -0.0066(18) -0.0036(17) -0.0063(18)
C2 0.033(2) 0.027(2) 0.029(2) -0.0030(18) 0.0022(17) -0.0084(19)
C3 0.026(2) 0.021(2) 0.032(2) -0.0094(17) -0.0015(16) -0.0046(17)
C4 0.029(2) 0.021(2) 0.029(2) -0.0075(17) -0.0017(17) -0.0039(17)
C5 0.032(2) 0.021(2) 0.035(3) -0.0073(18) 0.0006(18) -0.0085(18)
C6 0.028(2) 0.028(2) 0.028(2) -0.0050(18) 0.0008(17) -0.0067(18)
C7 0.034(2) 0.026(2) 0.026(2) -0.0052(18) 0.0047(17) -0.0083(19)
C8 0.022(2) 0.024(2) 0.035(2) -0.0030(18) -0.0006(17) -0.0055(17)
C9 0.037(2) 0.028(2) 0.028(2) -0.0100(18) 0.0027(18) -0.0102(19)
C10 0.028(2) 0.024(2) 0.029(2) -0.0045(17) 0.0002(17) -0.0070(17)
C11 0.026(2) 0.028(2) 0.029(2) -0.0031(18) 0.0010(17) -0.0062(18)
C12 0.029(2) 0.025(2) 0.034(2) -0.0084(18) -0.0003(17) -0.0076(18)
C13 0.031(2) 0.021(2) 0.037(2) -0.0038(18) 0.0016(18) -0.0074(18)
C14 0.031(2) 0.025(2) 0.030(2) -0.0020(17) 0.0017(17) -0.0094(18)
C15 0.031(2) 0.023(2) 0.033(2) -0.0030(18) 0.0002(18) -0.0084(18)
C16 0.033(2) 0.028(2) 0.028(2) -0.0075(18) 0.0023(17) -0.0050(19)
C17 0.030(2) 0.026(2) 0.034(3) -0.0030(18) 0.0026(18) -0.0086(18)
C18 0.039(3) 0.030(2) 0.027(2) -0.0052(19) 0.0037(18) -0.014(2)
C19 0.038(2) 0.022(2) 0.034(2) -0.0007(18) -0.0032(19) -0.0101(19)
C20 0.038(3) 0.031(3) 0.038(3) -0.004(2) 0.005(2) -0.009(2)
C21 0.042(3) 0.027(2) 0.035(2) -0.0127(19) 0.0037(19) -0.015(2)
C22 0.045(3) 0.029(2) 0.035(3) -0.010(2) 0.005(2) -0.010(2)

loop_
_atom_type_symbol
_atom_type_description
_atom_type_scat_dispersion_real
_atom_type_scat_dispersion_imag
_atom_type_scat_source
C C 0.0033 0.0016 'International Tables Vol C Tables 4.2.6.8 and 6.1.1.4'
H H 0.0000 0.0000 'International Tables Vol C Tables 4.2.6.8 and 6.1.1.4'
O O 0.0106 0.0060 'International Tables Vol C Tables 4.2.6.8 and 6.1.1.4'

loop_
_geom_angle_atom_site_label_1
_geom_angle_atom_site_label_2
_geom_angle_atom_site_label_3
_geom_angle
C2 O2 H2 109.5
C1 O3 H3 109.5
O1 C1 O3 124.2(4)
O1 C1 C7 121.5(4)
O3 C1 C7 114.3(4)
O2 C2 C18 113.5(4)
O4 C2 O2 124.2(4)
O4 C2 C18 122.3(4)
C10 C3 C6 119.5(4)
C10 C3 C11 120.8(4)
C11 C3 C6 119.5(4)
C10 C4 C5 120.5(4)
C12 C4 C5 119.9(4)
C12 C4 C10 119.6(4)
C22 C5 C4 179.8(5)
C7 C6 C3 178.2(5)
C6 C7 C1 177.3(4)
C15 C8 C17 120.5(4)
C15 C8 C19 119.2(4)
C19 C8 C17 120.3(4)
C14 C9 H9 120.2
C21 C9 H9 120.2
C21 C9 C14 119.5(4)
C3 C10 C4 119.3(4)
C3 C10 H10 120.3
C4 C10 H10 120.3
C3 C11 H11 120.3
C13 C11 C3 119.3(4)
C13 C11 H11 120.3
C4 C12 H12 119.7
C13 C12 C4 120.6(4)
C13 C12 H12 119.7
C11 C13 H13 119.8
C12 C13 C11 120.3(4)
C12 C13 H13 119.8
C9 C14 C16 119.6(4)
C15 C14 C9 120.2(4)
C15 C14 C16 120.2(4)
C8 C15 C14 119.8(4)
C8 C15 H15 120.1
C14 C15 H15 120.1
C18 C16 C14 178.8(4)
C20 C17 C8 178.6(5)
C16 C18 C2 177.3(4)
C8 C19 H19 119.7
C21 C19 C8 120.5(4)
C21 C19 H19 119.7
C17 C20 H20 180.0
C9 C21 C19 120.7(4)
C9 C21 H21 119.7
C19 C21 H21 119.7
C5 C22 H22 180.0

loop_
_geom_bond_atom_site_label_1
_geom_bond_atom_site_label_2
_geom_bond_distance
O1 C1 1.227(5)
O2 H2 0.8400
O2 C2 1.309(5)
O3 H3 0.8400
O3 C1 1.307(5)
O4 C2 1.223(5)
C1 C7 1.433(6)
C2 C18 1.443(6)
C3 C6 1.433(5)
C3 C10 1.393(6)
C3 C11 1.397(6)
C4 C5 1.448(6)
C4 C10 1.397(5)
C4 C12 1.395(6)
C5 C22 1.178(6)
C6 C7 1.205(6)
C8 C15 1.393(6)
C8 C17 1.451(6)
C8 C19 1.406(6)
C9 H9 0.9500
C9 C14 1.407(6)
C9 C21 1.376(6)
C10 H10 0.9500
C11 H11 0.9500
C11 C13 1.385(6)
C12 H12 0.9500
C12 C13 1.384(6)
C13 H13 0.9500
C14 C15 1.394(6)
C14 C16 1.440(6)
C15 H15 0.9500
C16 C18 1.189(6)
C17 C20 1.181(6)
C19 H19 0.9500
C19 C21 1.378(6)
C20 H20 0.9500
C21 H21 0.9500
C22 H22 0.9500

loop_
_geom_torsion_atom_site_label_1
_geom_torsion_atom_site_label_2
_geom_torsion_atom_site_label_3
_geom_torsion_atom_site_label_4
_geom_torsion
C3 C11 C13 C12 -1.2(6)
C4 C12 C13 C11 1.0(6)
C5 C4 C10 C3 178.1(4)
C5 C4 C12 C13 -178.7(4)
C6 C3 C10 C4 -176.1(4)
C6 C3 C11 C13 176.9(4)
C8 C19 C21 C9 0.9(7)
C9 C14 C15 C8 0.5(6)
C10 C3 C11 C13 0.6(6)
C10 C4 C12 C13 -0.2(6)
C11 C3 C10 C4 0.3(6)
C12 C4 C10 C3 -0.5(6)
C14 C9 C21 C19 -1.2(7)
C15 C8 C19 C21 0.2(6)
C16 C14 C15 C8 -179.8(4)
C17 C8 C15 C14 177.5(4)
C17 C8 C19 C21 -178.2(4)
C19 C8 C15 C14 -0.8(6)
C21 C9 C14 C15 0.5(7)
C21 C9 C14 C16 -179.2(4)
